data_4023456
loop_
_publ_author_name
'Shu-Guang Wen'
'Wei-Min Liu'
'Yong-Min Liang'

_publ_section_title
;
 Electrophile-Induced Cyclization/Migration Reaction for
 the Synthesis of 2,3-Dihydro-5-iodopyran-4-one
;
_journal_name_full 'Journal of Organic Chemistry'
_journal_page_first 4342
_journal_page_last 4344
_journal_paper_doi 10.1021/jo800556e
_journal_volume 73
_journal_year 2008
_chemical_formula_sum 'C21 H19 I O2'
_chemical_formula_weight 430.26
_chemical_name_systematic
; 
 ? 
;
_space_group_IT_number 14
_symmetry_cell_setting monoclinic
_symmetry_space_group_name_Hall '-P 2ybc'
_symmetry_space_group_name_H-M 'P 1 21/c 1'
_atom_sites_solution_hydrogens geom
_atom_sites_solution_primary direct
_atom_sites_solution_secondary difmap
_audit_creation_method SHELXL-97
_cell_angle_alpha 90.00
_cell_angle_beta 107.3110(10)
_cell_angle_gamma 90.00
_cell_formula_units_Z 4
_cell_length_a 19.0446(17)
_cell_length_b 6.1113(5)
_cell_length_c 15.7256(14)
_cell_measurement_reflns_used 3476
_cell_measurement_temperature 294(2)
_cell_measurement_theta_max 26.09
_cell_measurement_theta_min 2.61
_cell_volume 1747.4(3)
_computing_cell_refinement 'Bruker SMART'
_computing_data_collection 'Bruker SMART'
_computing_data_reduction 'Bruker SAINT'
_computing_molecular_graphics 'Bruker SHELXTL'
_computing_publication_material 'Bruker SHELXTL'
_computing_structure_refinement 'Bruker SHELXTL'
_computing_structure_solution 'Bruker SHELXTL'
_diffrn_ambient_temperature 294(2)
_diffrn_measured_fraction_theta_full 0.999
_diffrn_measured_fraction_theta_max 0.999
_diffrn_measurement_device_type 'CCD area detector'
_diffrn_measurement_method 'phi and omega scans'
_diffrn_radiation_monochromator graphite
_diffrn_radiation_source 'fine-focus sealed tube'
_diffrn_radiation_type MoK\a
_diffrn_radiation_wavelength 0.71073
_diffrn_reflns_av_R_equivalents 0.0266
_diffrn_reflns_av_sigmaI/netI 0.0294
_diffrn_reflns_limit_h_max 23
_diffrn_reflns_limit_h_min -23
_diffrn_reflns_limit_k_max 6
_diffrn_reflns_limit_k_min -7
_diffrn_reflns_limit_l_max 19
_diffrn_reflns_limit_l_min -16
_diffrn_reflns_number 8761
_diffrn_reflns_theta_full 25.50
_diffrn_reflns_theta_max 25.50
_diffrn_reflns_theta_min 2.24
_exptl_absorpt_coefficient_mu 1.842
_exptl_absorpt_correction_T_max 0.7095
_exptl_absorpt_correction_T_min 0.6079
_exptl_absorpt_correction_type multi-scan
_exptl_crystal_density_diffrn 1.636
_exptl_crystal_density_method 'not measured'
_exptl_crystal_F_000 856
_exptl_crystal_size_max 0.30
_exptl_crystal_size_mid 0.25
_exptl_crystal_size_min 0.20
_refine_diff_density_max 0.789
_refine_diff_density_min -0.834
_refine_diff_density_rms 0.071
_refine_ls_extinction_coef 0.0001(2)
_refine_ls_extinction_expression Fc^*^=kFc[1+0.001xFc^2^\l^3^/sin(2\q)]^-1/4^
_refine_ls_extinction_method SHELXL
_refine_ls_goodness_of_fit_ref 1.008
_refine_ls_hydrogen_treatment constr
_refine_ls_matrix_type full
_refine_ls_number_parameters 218
_refine_ls_number_reflns 3258
_refine_ls_number_restraints 0
_refine_ls_restrained_S_all 1.008
_refine_ls_R_factor_all 0.0430
_refine_ls_R_factor_gt 0.0327
_refine_ls_shift/su_max 0.000
_refine_ls_shift/su_mean 0.000
_refine_ls_structure_factor_coef Fsqd
_refine_ls_weighting_details 'calc w=1/[\s^2^(Fo^2^)+(0.0247P)^2^+2.8205P] where P=(Fo^2^+2Fc^2^)/3'
_refine_ls_weighting_scheme calc
_refine_ls_wR_factor_gt 0.0680
_refine_ls_wR_factor_ref 0.0736
_reflns_number_gt 2639
_reflns_number_total 3258
_reflns_threshold_expression >2sigma(I)
_cod_data_source_file jo800556e-File003.cif
_cod_data_source_block p21c
_cod_depositor_comments
;
The following automatic conversions were performed:
'_symmetry_cell_setting' value 'Monoclinic' changed to 'monoclinic'
according to '/home/saulius/struct/CIF-dictionaries/cif_core.dic'
dictionary named 'cif_core.dic' version 2.4.1 from 2010-06-29.

Automatic conversion script
Id: cif_fix_enum 1527 2010-12-29 10:47:43Z saulius 
;
_cod_original_sg_symbol_H-M 'P 21/c'
_cod_database_code 4023456

loop_
_symmetry_equiv_pos_as_xyz
'x, y, z'
'-x, y+1/2, -z+1/2'
'-x, -y, -z'
'x, -y-1/2, z-1/2'

loop_
_atom_site_label
_atom_site_type_symbol
_atom_site_fract_x
_atom_site_fract_y
_atom_site_fract_z
_atom_site_U_iso_or_equiv
_atom_site_adp_type
_atom_site_occupancy
_atom_site_symmetry_multiplicity
_atom_site_calc_flag
_atom_site_refinement_flags
_atom_site_disorder_assembly
_atom_site_disorder_group
C1 C 0.40872(19) -0.0189(6) 0.4894(3) 0.0414(9) Uani 1 1 d . A 1
H1 H 0.4357 -0.1371 0.4789 0.050 Uiso 1 1 calc R A 1
C2 C 0.38722(18) 0.1441(6) 0.4261(2) 0.0372(8) Uani 1 1 d . A 1
H2 H 0.3998 0.1351 0.3734 0.045 Uiso 1 1 calc R A 1
C3 C 0.34683(17) 0.3218(6) 0.4412(2) 0.0332(8) Uani 1 1 d . A 1
C4 C 0.3297(2) 0.3321(7) 0.5212(2) 0.0457(9) Uani 1 1 d . A 1
H4 H 0.3031 0.4503 0.5326 0.055 Uiso 1 1 calc R A 1
C5 C 0.3519(2) 0.1682(7) 0.5836(3) 0.0535(11) Uani 1 1 d . A 1
H5 H 0.3405 0.1774 0.6370 0.064 Uiso 1 1 calc R A 1
C6 C 0.3907(2) -0.0087(6) 0.5676(3) 0.0485(10) Uani 1 1 d . A 1
H6 H 0.4047 -0.1205 0.6094 0.058 Uiso 1 1 calc R A 1
C7 C 0.15459(19) 0.8179(6) 0.3566(2) 0.0389(8) Uani 1 1 d . A 1
C8 C 0.1010(2) 0.6580(7) 0.3366(3) 0.0500(10) Uani 1 1 d . A 1
H8 H 0.1111 0.5227 0.3158 0.060 Uiso 1 1 calc R A 1
C9 C 0.0325(2) 0.6963(8) 0.3472(3) 0.0636(12) Uani 1 1 d . A 1
H9 H -0.0033 0.5876 0.3328 0.076 Uiso 1 1 calc R A 1
C10 C 0.0171(2) 0.8944(9) 0.3789(3) 0.0677(14) Uani 1 1 d . A 1
H10 H -0.0289 0.9203 0.3859 0.081 Uiso 1 1 calc R A 1
C11 C 0.0702(2) 1.0536(8) 0.4000(3) 0.0627(12) Uani 1 1 d . A 1
H11 H 0.0602 1.1882 0.4214 0.075 Uiso 1 1 calc R A 1
C12 C 0.1387(2) 1.0148(6) 0.3896(3) 0.0491(10) Uani 1 1 d . A 1
H12 H 0.1746 1.1230 0.4050 0.059 Uiso 1 1 calc R A 1
C13 C 0.22940(19) 0.7819(6) 0.3453(2) 0.0373(8) Uani 1 1 d . A 1
H13 H 0.2636 0.8827 0.3857 0.045 Uiso 1 1 calc R A 1
C14 C 0.23757(19) 0.8149(6) 0.2523(2) 0.0379(8) Uani 1 1 d . A 1
C15 C 0.3180(2) 0.7682(6) 0.2589(2) 0.0399(8) Uani 1 1 d . A 1
C16 C 0.35455(18) 0.6005(6) 0.3228(2) 0.0355(8) Uani 1 1 d . A 1
C17 C 0.32034(18) 0.4987(5) 0.3761(2) 0.0342(8) Uani 1 1 d . A 1
C18 C 0.1885(2) 0.6645(7) 0.1792(3) 0.0499(10) Uani 1 1 d . A 1
H18A H 0.2181 0.5543 0.1616 0.060 Uiso 1 1 calc R A 1
H18B H 0.1519 0.5915 0.2009 0.060 Uiso 1 1 calc R A 1
C19 C 0.1541(6) 0.8020(11) 0.1065(5) 0.220(6) Uani 1 1 d . A 1
H19A H 0.1707 0.7599 0.0562 0.264 Uiso 1 1 calc R A 1
H19B H 0.1015 0.7775 0.0900 0.264 Uiso 1 1 calc R A 1
C20 C 0.1675(3) 1.0264(8) 0.1224(3) 0.0658(13) Uani 1 1 d . A 1
H20A H 0.1216 1.1044 0.1143 0.079 Uiso 1 1 calc R A 1
H20B H 0.1919 1.0861 0.0814 0.079 Uiso 1 1 calc R A 1
C21 C 0.2160(2) 1.0496(6) 0.2169(3) 0.0477(9) Uani 1 1 d . A 1
H21A H 0.1898 1.1234 0.2528 0.057 Uiso 1 1 calc R A 1
H21B H 0.2596 1.1339 0.2188 0.057 Uiso 1 1 calc R A 1
I1 I 0.465183(13) 0.54785(5) 0.331801(18) 0.05103(13) Uani 1 1 d . A 1
O1 O 0.34810(16) 0.8616(5) 0.21116(19) 0.0579(8) Uani 1 1 d . A 1
O2 O 0.25126(12) 0.5609(4) 0.37581(16) 0.0388(6) Uani 1 1 d . A 1

loop_
_atom_site_aniso_label
_atom_site_aniso_U_11
_atom_site_aniso_U_22
_atom_site_aniso_U_33
_atom_site_aniso_U_23
_atom_site_aniso_U_13
_atom_site_aniso_U_12
C1 0.0332(18) 0.037(2) 0.049(2) -0.0037(17) 0.0035(16) 0.0035(16)
C2 0.0352(18) 0.039(2) 0.037(2) -0.0089(16) 0.0104(15) -0.0044(16)
C3 0.0265(16) 0.036(2) 0.0349(18) -0.0021(15) 0.0067(14) -0.0035(15)
C4 0.041(2) 0.051(2) 0.050(2) 0.0071(19) 0.0207(18) 0.0113(18)
C5 0.056(2) 0.069(3) 0.043(2) 0.013(2) 0.0258(19) 0.016(2)
C6 0.045(2) 0.047(2) 0.049(2) 0.0113(18) 0.0060(18) 0.0037(18)
C7 0.0355(19) 0.041(2) 0.038(2) 0.0075(16) 0.0065(16) 0.0032(16)
C8 0.039(2) 0.046(2) 0.065(3) 0.003(2) 0.0141(19) -0.0012(18)
C9 0.042(2) 0.064(3) 0.081(3) 0.012(3) 0.014(2) -0.005(2)
C10 0.042(2) 0.083(4) 0.080(3) 0.023(3) 0.022(2) 0.018(2)
C11 0.061(3) 0.059(3) 0.073(3) 0.013(2) 0.028(2) 0.024(2)
C12 0.048(2) 0.043(2) 0.056(2) 0.0035(19) 0.0161(19) 0.0033(18)
C13 0.0363(18) 0.0306(19) 0.043(2) 0.0008(16) 0.0086(16) -0.0033(15)
C14 0.043(2) 0.0289(19) 0.039(2) 0.0012(15) 0.0084(16) -0.0020(16)
C15 0.047(2) 0.036(2) 0.038(2) -0.0034(16) 0.0153(17) -0.0062(17)
C16 0.0342(18) 0.039(2) 0.0332(18) -0.0058(15) 0.0090(15) -0.0045(15)
C17 0.0295(17) 0.035(2) 0.0364(19) -0.0039(14) 0.0079(14) -0.0024(14)
C18 0.053(2) 0.042(2) 0.049(2) -0.0061(19) 0.0050(19) -0.0058(19)
C19 0.361(14) 0.064(4) 0.101(5) 0.010(4) -0.137(7) -0.028(6)
C20 0.062(3) 0.061(3) 0.067(3) 0.019(2) 0.009(2) 0.012(2)
C21 0.062(3) 0.035(2) 0.050(2) 0.0073(18) 0.022(2) 0.0022(19)
I1 0.04039(16) 0.0633(2) 0.05497(19) 0.00042(14) 0.02277(12) -0.00217(13)
O1 0.0661(19) 0.0587(18) 0.0583(18) 0.0137(15) 0.0327(15) -0.0025(15)
O2 0.0321(12) 0.0383(14) 0.0469(14) 0.0092(12) 0.0131(11) 0.0019(11)

loop_
_atom_type_symbol
_atom_type_description
_atom_type_scat_dispersion_real
_atom_type_scat_dispersion_imag
_atom_type_scat_source
C C 0.0033 0.0016 'International Tables Vol C Tables 4.2.6.8 and 6.1.1.4'
H H 0.0000 0.0000 'International Tables Vol C Tables 4.2.6.8 and 6.1.1.4'
O O 0.0106 0.0060 'International Tables Vol C Tables 4.2.6.8 and 6.1.1.4'
I I -0.4742 1.8119 'International Tables Vol C Tables 4.2.6.8 and 6.1.1.4'

loop_
_geom_angle_atom_site_label_1
_geom_angle_atom_site_label_2
_geom_angle_atom_site_label_3
_geom_angle
_geom_angle_site_symmetry_1
_geom_angle_site_symmetry_3
_geom_angle_publ_flag
C6 C1 C2 120.9(4) . . ?
C6 C1 H1 119.6 . . ?
C2 C1 H1 119.6 . . ?
C1 C2 C3 120.1(3) . . ?
C1 C2 H2 120.0 . . ?
C3 C2 H2 120.0 . . ?
C4 C3 C2 118.6(3) . . ?
C4 C3 C17 118.1(3) . . ?
C2 C3 C17 123.2(3) . . ?
C5 C4 C3 120.4(4) . . ?
C5 C4 H4 119.8 . . ?
C3 C4 H4 119.8 . . ?
C4 C5 C6 120.6(4) . . ?
C4 C5 H5 119.7 . . ?
C6 C5 H5 119.7 . . ?
C1 C6 C5 119.4(4) . . ?
C1 C6 H6 120.3 . . ?
C5 C6 H6 120.3 . . ?
C12 C7 C8 118.2(4) . . ?
C12 C7 C13 119.6(3) . . ?
C8 C7 C13 122.1(3) . . ?
C9 C8 C7 120.9(4) . . ?
C9 C8 H8 119.6 . . ?
C7 C8 H8 119.6 . . ?
C10 C9 C8 120.2(4) . . ?
C10 C9 H9 119.9 . . ?
C8 C9 H9 119.9 . . ?
C9 C10 C11 119.5(4) . . ?
C9 C10 H10 120.3 . . ?
C11 C10 H10 120.3 . . ?
C10 C11 C12 120.2(4) . . ?
C10 C11 H11 119.9 . . ?
C12 C11 H11 119.9 . . ?
C7 C12 C11 121.0(4) . . ?
C7 C12 H12 119.5 . . ?
C11 C12 H12 119.5 . . ?
O2 C13 C7 106.6(3) . . ?
O2 C13 C14 109.8(3) . . ?
C7 C13 C14 117.6(3) . . ?
O2 C13 H13 107.5 . . ?
C7 C13 H13 107.5 . . ?
C14 C13 H13 107.5 . . ?
C13 C14 C15 107.2(3) . . ?
C13 C14 C21 112.0(3) . . ?
C15 C14 C21 110.5(3) . . ?
C13 C14 C18 114.9(3) . . ?
C15 C14 C18 108.1(3) . . ?
C21 C14 C18 104.2(3) . . ?
O1 C15 C16 122.7(3) . . ?
O1 C15 C14 121.2(3) . . ?
C16 C15 C14 116.1(3) . . ?
C17 C16 C15 122.0(3) . . ?
C17 C16 I1 123.1(3) . . ?
C15 C16 I1 114.7(2) . . ?
C16 C17 O2 120.6(3) . . ?
C16 C17 C3 129.7(3) . . ?
O2 C17 C3 109.7(3) . . ?
C19 C18 C14 106.2(4) . . ?
C19 C18 H18A 110.5 . . ?
C14 C18 H18A 110.5 . . ?
C19 C18 H18B 110.5 . . ?
C14 C18 H18B 110.5 . . ?
H18A C18 H18B 108.7 . . ?
C20 C19 C18 115.0(5) . . ?
C20 C19 H19A 108.5 . . ?
C18 C19 H19A 108.5 . . ?
C20 C19 H19B 108.5 . . ?
C18 C19 H19B 108.5 . . ?
H19A C19 H19B 107.5 . . ?
C19 C20 C21 107.0(4) . . ?
C19 C20 H20A 110.3 . . ?
C21 C20 H20A 110.3 . . ?
C19 C20 H20B 110.3 . . ?
C21 C20 H20B 110.3 . . ?
H20A C20 H20B 108.6 . . ?
C20 C21 C14 106.7(3) . . ?
C20 C21 H21A 110.4 . . ?
C14 C21 H21A 110.4 . . ?
C20 C21 H21B 110.4 . . ?
C14 C21 H21B 110.4 . . ?
H21A C21 H21B 108.6 . . ?
C17 O2 C13 116.1(3) . . ?

loop_
_geom_bond_atom_site_label_1
_geom_bond_atom_site_label_2
_geom_bond_distance
_geom_bond_site_symmetry_2
_geom_bond_publ_flag
C1 C6 1.373(6) . ?
C1 C2 1.381(5) . ?
C1 H1 0.9300 . ?
C2 C3 1.391(5) . ?
C2 H2 0.9300 . ?
C3 C4 1.393(5) . ?
C3 C17 1.471(5) . ?
C4 C5 1.377(5) . ?
C4 H4 0.9300 . ?
C5 C6 1.375(6) . ?
C5 H5 0.9300 . ?
C6 H6 0.9300 . ?
C7 C12 1.379(5) . ?
C7 C8 1.380(5) . ?
C7 C13 1.504(5) . ?
C8 C9 1.383(6) . ?
C8 H8 0.9300 . ?
C9 C10 1.373(7) . ?
C9 H9 0.9300 . ?
C10 C11 1.371(7) . ?
C10 H10 0.9300 . ?
C11 C12 1.382(6) . ?
C11 H11 0.9300 . ?
C12 H12 0.9300 . ?
C13 O2 1.452(4) . ?
C13 C14 1.529(5) . ?
C13 H13 0.9800 . ?
C14 C15 1.531(5) . ?
C14 C21 1.549(5) . ?
C14 C18 1.550(5) . ?
C15 O1 1.214(4) . ?
C15 C16 1.460(5) . ?
C16 C17 1.355(5) . ?
C16 I1 2.094(3) . ?
C17 O2 1.368(4) . ?
C18 C19 1.412(7) . ?
C18 H18A 0.9700 . ?
C18 H18B 0.9700 . ?
C19 C20 1.404(8) . ?
C19 H19A 0.9700 . ?
C19 H19B 0.9700 . ?
C20 C21 1.505(6) . ?
C20 H20A 0.9700 . ?
C20 H20B 0.9700 . ?
C21 H21A 0.9700 . ?
C21 H21B 0.9700 . ?

loop_
_geom_torsion_atom_site_label_1
_geom_torsion_atom_site_label_2
_geom_torsion_atom_site_label_3
_geom_torsion_atom_site_label_4
_geom_torsion
_geom_torsion_site_symmetry_1
_geom_torsion_site_symmetry_2
_geom_torsion_site_symmetry_3
_geom_torsion_site_symmetry_4
_geom_torsion_publ_flag
C6 C1 C2 C3 0.0(5) . . . . ?
C1 C2 C3 C4 0.8(5) . . . . ?
C1 C2 C3 C17 -178.4(3) . . . . ?
C2 C3 C4 C5 -0.6(5) . . . . ?
C17 C3 C4 C5 178.7(3) . . . . ?
C3 C4 C5 C6 -0.5(6) . . . . ?
C2 C1 C6 C5 -1.1(6) . . . . ?
C4 C5 C6 C1 1.4(6) . . . . ?
C12 C7 C8 C9 1.7(6) . . . . ?
C13 C7 C8 C9 -179.6(4) . . . . ?
C7 C8 C9 C10 -0.8(7) . . . . ?
C8 C9 C10 C11 -0.1(7) . . . . ?
C9 C10 C11 C12 -0.1(7) . . . . ?
C8 C7 C12 C11 -1.8(6) . . . . ?
C13 C7 C12 C11 179.4(4) . . . . ?
C10 C11 C12 C7 1.0(7) . . . . ?
C12 C7 C13 O2 138.0(3) . . . . ?
C8 C7 C13 O2 -40.6(4) . . . . ?
C12 C7 C13 C14 -98.3(4) . . . . ?
C8 C7 C13 C14 83.0(4) . . . . ?
O2 C13 C14 C15 -57.9(3) . . . . ?
C7 C13 C14 C15 -179.9(3) . . . . ?
O2 C13 C14 C21 -179.2(3) . . . . ?
C7 C13 C14 C21 58.8(4) . . . . ?
O2 C13 C14 C18 62.2(4) . . . . ?
C7 C13 C14 C18 -59.8(4) . . . . ?
C13 C14 C15 O1 -149.1(3) . . . . ?
C21 C14 C15 O1 -26.8(5) . . . . ?
C18 C14 C15 O1 86.6(4) . . . . ?
C13 C14 C15 C16 33.2(4) . . . . ?
C21 C14 C15 C16 155.4(3) . . . . ?
C18 C14 C15 C16 -91.1(4) . . . . ?
O1 C15 C16 C17 179.6(4) . . . . ?
C14 C15 C16 C17 -2.8(5) . . . . ?
O1 C15 C16 I1 3.8(5) . . . . ?
C14 C15 C16 I1 -178.5(2) . . . . ?
C15 C16 C17 O2 -4.4(5) . . . . ?
I1 C16 C17 O2 171.0(2) . . . . ?
C15 C16 C17 C3 177.3(3) . . . . ?
I1 C16 C17 C3 -7.4(5) . . . . ?
C4 C3 C17 C16 140.2(4) . . . . ?
C2 C3 C17 C16 -40.6(5) . . . . ?
C4 C3 C17 O2 -38.2(4) . . . . ?
C2 C3 C17 O2 141.0(3) . . . . ?
C13 C14 C18 C19 131.8(6) . . . . ?
C15 C14 C18 C19 -108.6(6) . . . . ?
C21 C14 C18 C19 8.9(7) . . . . ?
C14 C18 C19 C20 -5.4(11) . . . . ?
C18 C19 C20 C21 -0.6(11) . . . . ?
C19 C20 C21 C14 6.4(7) . . . . ?
C13 C14 C21 C20 -134.0(3) . . . . ?
C15 C14 C21 C20 106.6(4) . . . . ?
C18 C14 C21 C20 -9.3(4) . . . . ?
C16 C17 O2 C13 -22.9(4) . . . . ?
C3 C17 O2 C13 155.7(3) . . . . ?
C7 C13 O2 C17 -176.3(3) . . . . ?
C14 C13 O2 C17 55.4(4) . . . . ?
